data_7129358
loop_
_publ_author_name
'Sarcevic, Julijan'
'Heitkemper, Tobias'
'Sindlinger, Christian P.'

_publ_section_title
;
 Borole-based half-sandwich complexes of germanium and tin
;
_journal_name_full 'Chemical Communications'
_journal_paper_doi 10.1039/D1CC06227A
_journal_year 2021
_chemical_formula_sum 'C26 H36 B Cl Si2 Sn'
_chemical_formula_weight 569.68
_space_group_crystal_system orthorhombic
_space_group_IT_number 61
_space_group_name_Hall '-P 2ac 2ab'
_space_group_name_H-M_alt 'P b c a'
_atom_sites_solution_hydrogens geom
_atom_sites_solution_primary direct
_audit_creation_method
;
FinalCif V86 by Daniel Kratzert, Freiburg 2021,
https://github.com/dkratzert/FinalCif
;
_audit_update_record
;
2021-11-02 deposited with the CCDC.	2021-11-22 downloaded from the CCDC.
;
_cell_angle_alpha 90
_cell_angle_beta 90
_cell_angle_gamma 90
_cell_formula_units_Z 8
_cell_length_a 18.8007(8)
_cell_length_b 11.4507(5)
_cell_length_c 25.8667(11)
_cell_measurement_reflns_used 9231
_cell_measurement_temperature 100(2)
_cell_measurement_theta_max 53.6405
_cell_measurement_theta_min 2.2265
_cell_volume 5568.6(4)
_computing_cell_refinement 'SAINT V8.40A'
_computing_data_collection "'Bruker Apex II'"
_computing_data_reduction 'SAINT V8.40A'
_computing_molecular_graphics 'ORTEP (L. J. Farrugia, 2012)'
_computing_structure_refinement 'SHELXL-2018/3 (Sheldrick, 2018)'
_computing_structure_solution 'SHELXT 2014/5 (Sheldrick, 2014)'
_diffrn_ambient_environment N~2~
_diffrn_ambient_temperature 100(2)
_diffrn_measured_fraction_theta_full 1.000
_diffrn_measured_fraction_theta_max 1.000
_diffrn_measurement_device_type 'Bruker APEX-II CCD'
_diffrn_measurement_method '\f and \w scans'
_diffrn_measurement_specimen_support 'MiTeGen micromount'
_diffrn_radiation_probe x-ray
_diffrn_radiation_type 'Mo K\a'
_diffrn_radiation_wavelength 0.71073
_diffrn_reflns_av_R_equivalents 0.0487
_diffrn_reflns_av_unetI/netI 0.0124
_diffrn_reflns_Laue_measured_fraction_full 1.000
_diffrn_reflns_Laue_measured_fraction_max 1.000
_diffrn_reflns_limit_h_max 26
_diffrn_reflns_limit_h_min -26
_diffrn_reflns_limit_k_max 16
_diffrn_reflns_limit_k_min -16
_diffrn_reflns_limit_l_max 36
_diffrn_reflns_limit_l_min -36
_diffrn_reflns_number 207042
_diffrn_reflns_point_group_measured_fraction_full 1.000
_diffrn_reflns_point_group_measured_fraction_max 1.000
_diffrn_reflns_theta_full 25.242
_diffrn_reflns_theta_max 30.508
_diffrn_reflns_theta_min 1.574
_diffrn_source_current 0.98
_diffrn_source_voltage 50.0
_exptl_absorpt_coefficient_mu 1.111
_exptl_absorpt_correction_T_max 0.4553
_exptl_absorpt_correction_T_min 0.3863
_exptl_absorpt_correction_type multi-scan
_exptl_absorpt_process_details
;
SADABS-2016/2 - Bruker AXS area detector scaling and absorption correction:
Krause, L., Herbst-Irmer, R., Sheldrick G.M. & Stalke D., J. Appl. Cryst. 48
(2015) 3-10
;
_exptl_crystal_colour colourless
_exptl_crystal_density_diffrn 1.359
_exptl_crystal_description block
_exptl_crystal_F_000 2336
_exptl_crystal_size_max 0.239
_exptl_crystal_size_mid 0.232
_exptl_crystal_size_min 0.152
_refine_diff_density_max 0.482
_refine_diff_density_min -0.279
_refine_diff_density_rms 0.057
_refine_ls_extinction_method none
_refine_ls_goodness_of_fit_ref 1.095
_refine_ls_hydrogen_treatment constr
_refine_ls_matrix_type full
_refine_ls_number_parameters 290
_refine_ls_number_reflns 8515
_refine_ls_number_restraints 0
_refine_ls_restrained_S_all 1.095
_refine_ls_R_factor_all 0.0204
_refine_ls_R_factor_gt 0.0182
_refine_ls_shift/su_max 0.005
_refine_ls_shift/su_mean 0.000
_refine_ls_structure_factor_coef Fsqd
_refine_ls_weighting_details 'w=1/[\s^2^(Fo^2^)+(0.0225P)^2^+2.7234P] where P=(Fo^2^+2Fc^2^)/3'
_refine_ls_weighting_scheme calc
_refine_ls_wR_factor_gt 0.0488
_refine_ls_wR_factor_ref 0.0503
_reflns_Friedel_coverage 0.000
_reflns_number_gt 7940
_reflns_number_total 8515
_reflns_threshold_expression 'I > 2\s(I)'
_cod_data_source_file d1cc06227a2.cif
_cod_data_source_block JS175
_cod_database_code 7129358
_shelx_shelxl_version_number 2018/3
_shelx_space_group_comment
;
The symmetry employed for this shelxl refinement is uniquely defined
by the following loop, which should always be used as a source of
symmetry information in preference to the above space-group names.
They are only intended as comments.
;
_shelx_estimated_absorpt_t_min 0.777
_shelx_estimated_absorpt_t_max 0.849

loop_
_space_group_symop_operation_xyz
'x, y, z'
'-x+1/2, -y, z+1/2'
'-x, y+1/2, -z+1/2'
'x+1/2, -y+1/2, -z'
'-x, -y, -z'
'x-1/2, y, -z-1/2'
'x, -y-1/2, z-1/2'
'-x-1/2, y-1/2, z'

loop_
_atom_site_label
_atom_site_type_symbol
_atom_site_fract_x
_atom_site_fract_y
_atom_site_fract_z
_atom_site_U_iso_or_equiv
_atom_site_adp_type
_atom_site_occupancy
_atom_site_site_symmetry_order
_atom_site_calc_flag
_atom_site_refinement_flags_posn
_atom_site_refinement_flags_adp
_atom_site_refinement_flags_occupancy
_atom_site_disorder_assembly
_atom_site_disorder_group
Sn1 Sn 0.44089(2) 0.28616(2) 0.29988(2) 0.01457(3) Uani 1 1 d . . . . .
C1 C 0.43429(6) 0.43052(9) 0.36835(4) 0.01395(18) Uani 1 1 d . . . . .
Cl1 Cl 0.46372(2) 0.61762(2) 0.29045(2) 0.01917(5) Uani 1 1 d . . . . .
B1 B 0.48117(6) 0.48448(10) 0.32590(5) 0.01422(19) Uani 1 1 d . . . . .
Si1 Si 0.34269(2) 0.47031(3) 0.39103(2) 0.01711(6) Uani 1 1 d . . . . .
Si2 Si 0.62051(2) 0.42536(3) 0.27068(2) 0.01426(6) Uani 1 1 d . . . . .
C2 C 0.47511(6) 0.33078(9) 0.38734(4) 0.01358(17) Uani 1 1 d . . . . .
C5 C 0.29757(7) 0.56233(13) 0.34111(6) 0.0298(3) Uani 1 1 d . . . . .
H5A H 0.300904 0.523903 0.307343 0.045 Uiso 1 1 calc R U . . .
H5B H 0.320739 0.638899 0.339411 0.045 Uiso 1 1 calc R U . . .
H5C H 0.247411 0.572417 0.350410 0.045 Uiso 1 1 calc R U . . .
C4 C 0.54530(6) 0.40297(9) 0.31738(4) 0.01404(17) Uani 1 1 d . . . . .
C3 C 0.53926(6) 0.31507(9) 0.35786(4) 0.01348(17) Uani 1 1 d . . . . .
C6 C 0.34456(8) 0.55369(14) 0.45323(6) 0.0316(3) Uani 1 1 d . . . . .
H6A H 0.372335 0.625372 0.448643 0.047 Uiso 1 1 calc R U . . .
H6B H 0.366464 0.505561 0.480210 0.047 Uiso 1 1 calc R U . . .
H6C H 0.295871 0.573808 0.463406 0.047 Uiso 1 1 calc R U . . .
C7 C 0.28753(7) 0.33562(12) 0.39884(6) 0.0273(3) Uani 1 1 d . . . . .
H7A H 0.284196 0.294888 0.365610 0.041 Uiso 1 1 calc R U . . .
H7B H 0.239751 0.357263 0.410573 0.041 Uiso 1 1 calc R U . . .
H7C H 0.309728 0.284113 0.424437 0.041 Uiso 1 1 calc R U . . .
C9 C 0.58429(7) 0.44083(11) 0.20352(4) 0.0195(2) Uani 1 1 d . . . . .
H9A H 0.622410 0.465739 0.180160 0.029 Uiso 1 1 calc R U . . .
H9B H 0.546204 0.499267 0.203388 0.029 Uiso 1 1 calc R U . . .
H9C H 0.565301 0.365561 0.191913 0.029 Uiso 1 1 calc R U . . .
C8 C 0.66538(7) 0.56437(11) 0.29035(5) 0.0217(2) Uani 1 1 d . . . . .
H8A H 0.701685 0.584828 0.264715 0.033 Uiso 1 1 calc R U . . .
H8B H 0.687871 0.553901 0.324208 0.033 Uiso 1 1 calc R U . . .
H8C H 0.630067 0.627152 0.292411 0.033 Uiso 1 1 calc R U . . .
C10 C 0.68664(6) 0.30344(11) 0.26897(5) 0.0198(2) Uani 1 1 d . . . . .
H10A H 0.662940 0.231349 0.258008 0.030 Uiso 1 1 calc R U . . .
H10B H 0.706973 0.292476 0.303519 0.030 Uiso 1 1 calc R U . . .
H10C H 0.724678 0.322590 0.244490 0.030 Uiso 1 1 calc R U . . .
C11 C 0.59435(6) 0.22651(9) 0.37135(4) 0.01410(18) Uani 1 1 d . . . . .
C12 C 0.59524(6) 0.11526(10) 0.34948(4) 0.01667(19) Uani 1 1 d . . . . .
H12 H 0.558887 0.093545 0.325851 0.020 Uiso 1 1 calc R U . . .
C13 C 0.64864(6) 0.03525(10) 0.36171(5) 0.0189(2) Uani 1 1 d . . . . .
C14 C 0.70102(6) 0.06841(11) 0.39692(5) 0.0206(2) Uani 1 1 d . . . . .
H14 H 0.737341 0.014315 0.405767 0.025 Uiso 1 1 calc R U . . .
C15 C 0.70142(6) 0.17913(11) 0.41948(5) 0.0200(2) Uani 1 1 d . . . . .
C16 C 0.64743(6) 0.25766(11) 0.40645(4) 0.01760(19) Uani 1 1 d . . . . .
H16 H 0.646859 0.333166 0.421661 0.021 Uiso 1 1 calc R U . . .
C17 C 0.64969(8) -0.08281(12) 0.33601(6) 0.0284(3) Uani 1 1 d . . . . .
H17A H 0.600946 -0.112280 0.332867 0.043 Uiso 1 1 calc R U . . .
H17B H 0.677903 -0.137138 0.356908 0.043 Uiso 1 1 calc R U . . .
H17C H 0.670913 -0.075806 0.301548 0.043 Uiso 1 1 calc R U . . .
C18 C 0.75828(8) 0.21329(13) 0.45751(6) 0.0304(3) Uani 1 1 d . . . . .
H18A H 0.795118 0.152776 0.458382 0.046 Uiso 1 1 calc R U . . .
H18B H 0.737238 0.221633 0.491979 0.046 Uiso 1 1 calc R U . . .
H18C H 0.779517 0.287718 0.446951 0.046 Uiso 1 1 calc R U . . .
C19 C 0.45812(6) 0.25969(10) 0.43388(4) 0.01428(17) Uani 1 1 d . . . . .
C20 C 0.43589(6) 0.14339(10) 0.43122(4) 0.01626(19) Uani 1 1 d . . . . .
H20 H 0.431137 0.106889 0.398419 0.020 Uiso 1 1 calc R U . . .
C21 C 0.42053(6) 0.07987(10) 0.47599(4) 0.01763(19) Uani 1 1 d . . . . .
C22 C 0.42914(6) 0.13422(11) 0.52377(5) 0.0208(2) Uani 1 1 d . . . . .
H22 H 0.419104 0.091584 0.554427 0.025 Uiso 1 1 calc R U . . .
C23 C 0.45211(7) 0.24966(12) 0.52770(5) 0.0212(2) Uani 1 1 d . . . . .
C24 C 0.46630(6) 0.31169(11) 0.48245(4) 0.0181(2) Uani 1 1 d . . . . .
H24 H 0.481761 0.390523 0.484654 0.022 Uiso 1 1 calc R U . . .
C25 C 0.39364(7) -0.04395(11) 0.47269(5) 0.0249(2) Uani 1 1 d . . . . .
H25A H 0.341809 -0.044491 0.476692 0.037 Uiso 1 1 calc R U . . .
H25B H 0.415324 -0.090722 0.500225 0.037 Uiso 1 1 calc R U . . .
H25C H 0.406316 -0.077126 0.438999 0.037 Uiso 1 1 calc R U . . .
C26 C 0.46211(10) 0.30646(15) 0.57983(5) 0.0362(3) Uani 1 1 d . . . . .
H26A H 0.478152 0.387183 0.575094 0.054 Uiso 1 1 calc R U . . .
H26B H 0.497809 0.263003 0.599622 0.054 Uiso 1 1 calc R U . . .
H26C H 0.416846 0.306089 0.598619 0.054 Uiso 1 1 calc R U . . .

loop_
_atom_site_aniso_label
_atom_site_aniso_U_11
_atom_site_aniso_U_22
_atom_site_aniso_U_33
_atom_site_aniso_U_23
_atom_site_aniso_U_13
_atom_site_aniso_U_12
Sn1 0.01526(4) 0.01509(4) 0.01337(4) -0.00206(2) -0.00100(2) 0.00035(2)
C1 0.0153(4) 0.0135(4) 0.0131(4) -0.0017(3) 0.0012(3) 0.0008(3)
Cl1 0.02213(12) 0.01593(11) 0.01945(11) 0.00520(9) 0.00269(9) 0.00400(9)
B1 0.0162(5) 0.0127(5) 0.0137(5) 0.0008(4) 0.0002(4) 0.0009(4)
Si1 0.01594(13) 0.01741(13) 0.01797(14) -0.00222(11) 0.00348(11) 0.00198(11)
Si2 0.01345(12) 0.01566(13) 0.01367(12) 0.00153(10) 0.00113(10) -0.00022(10)
C2 0.0151(4) 0.0134(4) 0.0122(4) -0.0005(3) 0.0003(3) -0.0008(3)
C5 0.0224(6) 0.0333(7) 0.0338(7) 0.0069(6) 0.0020(5) 0.0097(5)
C4 0.0144(4) 0.0151(4) 0.0126(4) 0.0013(3) 0.0007(3) -0.0004(3)
C3 0.0141(4) 0.0137(4) 0.0126(4) 0.0001(3) -0.0006(3) -0.0002(3)
C6 0.0300(6) 0.0360(7) 0.0289(6) -0.0142(6) 0.0067(5) 0.0027(6)
C7 0.0202(5) 0.0260(6) 0.0358(7) -0.0012(5) 0.0080(5) -0.0029(5)
C9 0.0224(5) 0.0206(5) 0.0157(5) 0.0021(4) 0.0001(4) 0.0006(4)
C8 0.0201(5) 0.0205(5) 0.0243(5) 0.0008(4) -0.0014(4) -0.0041(4)
C10 0.0165(5) 0.0221(5) 0.0207(5) 0.0015(4) 0.0029(4) 0.0027(4)
C11 0.0137(4) 0.0154(4) 0.0132(4) 0.0037(3) 0.0008(3) 0.0007(3)
C12 0.0166(4) 0.0168(5) 0.0166(4) 0.0017(4) 0.0005(4) 0.0013(4)
C13 0.0197(5) 0.0180(5) 0.0189(5) 0.0039(4) 0.0049(4) 0.0042(4)
C14 0.0174(5) 0.0252(5) 0.0193(5) 0.0072(4) 0.0030(4) 0.0063(4)
C15 0.0157(5) 0.0271(6) 0.0172(5) 0.0059(4) -0.0011(4) 0.0013(4)
C16 0.0173(5) 0.0196(5) 0.0159(5) 0.0021(4) -0.0016(4) -0.0003(4)
C17 0.0331(7) 0.0211(6) 0.0310(6) -0.0015(5) 0.0037(5) 0.0084(5)
C18 0.0233(6) 0.0388(8) 0.0289(6) 0.0048(5) -0.0107(5) 0.0011(5)
C19 0.0145(4) 0.0156(4) 0.0128(4) 0.0009(3) 0.0012(3) -0.0006(4)
C20 0.0181(5) 0.0162(5) 0.0145(4) 0.0000(4) 0.0006(3) -0.0017(4)
C21 0.0163(5) 0.0180(5) 0.0186(5) 0.0031(4) 0.0016(4) -0.0020(4)
C22 0.0214(5) 0.0258(6) 0.0151(5) 0.0045(4) 0.0024(4) -0.0044(4)
C23 0.0237(5) 0.0269(6) 0.0129(5) -0.0002(4) 0.0015(4) -0.0050(5)
C24 0.0207(5) 0.0195(5) 0.0140(4) -0.0011(4) 0.0018(4) -0.0044(4)
C25 0.0280(6) 0.0189(5) 0.0277(6) 0.0044(4) 0.0023(5) -0.0059(5)
C26 0.0513(9) 0.0436(8) 0.0138(5) -0.0042(5) 0.0025(6) -0.0178(7)

loop_
_atom_type_symbol
_atom_type_description
_atom_type_scat_dispersion_real
_atom_type_scat_dispersion_imag
_atom_type_scat_source
C C 0.0033 0.0016 'International Tables Vol C Tables 4.2.6.8 and 6.1.1.4'
H H 0.0000 0.0000 'International Tables Vol C Tables 4.2.6.8 and 6.1.1.4'
B B 0.0013 0.0007 'International Tables Vol C Tables 4.2.6.8 and 6.1.1.4'
S S 0.1246 0.1234 'International Tables Vol C Tables 4.2.6.8 and 6.1.1.4'
Cl Cl 0.1484 0.1585 'International Tables Vol C Tables 4.2.6.8 and 6.1.1.4'
Sn Sn -0.6537 1.4246 'International Tables Vol C Tables 4.2.6.8 and 6.1.1.4'
I I -0.4742 1.8119 'International Tables Vol C Tables 4.2.6.8 and 6.1.1.4'
Si Si 0.0817 0.0704 'International Tables Vol C Tables 4.2.6.8 and 6.1.1.4'

loop_
_geom_angle_atom_site_label_1
_geom_angle_atom_site_label_2
_geom_angle_atom_site_label_3
_geom_angle
_geom_angle_site_symmetry_1
_geom_angle_site_symmetry_3
_geom_angle_publ_flag
C3 Sn1 C2 34.79(3) . . ?
C3 Sn1 C4 35.17(3) . . ?
C2 Sn1 C4 59.31(4) . . ?
C3 Sn1 C1 59.34(4) . . ?
C2 Sn1 C1 35.19(3) . . ?
C4 Sn1 C1 61.83(4) . . ?
C3 Sn1 B1 58.07(4) . . ?
C2 Sn1 B1 58.02(4) . . ?
C4 Sn1 B1 36.58(4) . . ?
C1 Sn1 B1 36.45(4) . . ?
C2 C1 B1 104.66(9) . . ?
C2 C1 Si1 124.55(8) . . ?
B1 C1 Si1 130.70(8) . . ?
C2 C1 Sn1 71.69(6) . . ?
B1 C1 Sn1 73.92(6) . . ?
Si1 C1 Sn1 116.16(5) . . ?
C1 B1 C4 107.90(9) . . ?
C1 B1 Cl1 126.63(8) . . ?
C4 B1 Cl1 125.44(8) . . ?
C1 B1 Sn1 69.62(6) . . ?
C4 B1 Sn1 69.29(6) . . ?
Cl1 B1 Sn1 125.25(6) . . ?
C7 Si1 C5 106.73(7) . . ?
C7 Si1 C6 109.78(7) . . ?
C5 Si1 C6 108.35(7) . . ?
C7 Si1 C1 110.04(6) . . ?
C5 Si1 C1 109.72(6) . . ?
C6 Si1 C1 112.06(6) . . ?
C10 Si2 C8 109.98(6) . . ?
C10 Si2 C9 106.87(6) . . ?
C8 Si2 C9 109.59(6) . . ?
C10 Si2 C4 114.46(5) . . ?
C8 Si2 C4 106.31(5) . . ?
C9 Si2 C4 109.61(5) . . ?
C3 C2 C1 111.11(9) . . ?
C3 C2 C19 122.72(9) . . ?
C1 C2 C19 125.94(9) . . ?
C3 C2 Sn1 72.50(6) . . ?
C1 C2 Sn1 73.12(6) . . ?
C19 C2 Sn1 125.94(7) . . ?
Si1 C5 H5A 109.5 . . ?
Si1 C5 H5B 109.5 . . ?
H5A C5 H5B 109.5 . . ?
Si1 C5 H5C 109.5 . . ?
H5A C5 H5C 109.5 . . ?
H5B C5 H5C 109.5 . . ?
C3 C4 B1 104.75(9) . . ?
C3 C4 Si2 128.00(8) . . ?
B1 C4 Si2 126.79(8) . . ?
C3 C4 Sn1 71.88(6) . . ?
B1 C4 Sn1 74.13(6) . . ?
Si2 C4 Sn1 124.52(5) . . ?
C2 C3 C4 111.10(9) . . ?
C2 C3 C11 122.93(9) . . ?
C4 C3 C11 125.73(9) . . ?
C2 C3 Sn1 72.71(6) . . ?
C4 C3 Sn1 72.95(6) . . ?
C11 C3 Sn1 125.92(7) . . ?
Si1 C6 H6A 109.5 . . ?
Si1 C6 H6B 109.5 . . ?
H6A C6 H6B 109.5 . . ?
Si1 C6 H6C 109.5 . . ?
H6A C6 H6C 109.5 . . ?
H6B C6 H6C 109.5 . . ?
Si1 C7 H7A 109.5 . . ?
Si1 C7 H7B 109.5 . . ?
H7A C7 H7B 109.5 . . ?
Si1 C7 H7C 109.5 . . ?
H7A C7 H7C 109.5 . . ?
H7B C7 H7C 109.5 . . ?
Si2 C9 H9A 109.5 . . ?
Si2 C9 H9B 109.5 . . ?
H9A C9 H9B 109.5 . . ?
Si2 C9 H9C 109.5 . . ?
H9A C9 H9C 109.5 . . ?
H9B C9 H9C 109.5 . . ?
Si2 C8 H8A 109.5 . . ?
Si2 C8 H8B 109.5 . . ?
H8A C8 H8B 109.5 . . ?
Si2 C8 H8C 109.5 . . ?
H8A C8 H8C 109.5 . . ?
H8B C8 H8C 109.5 . . ?
Si2 C10 H10A 109.5 . . ?
Si2 C10 H10B 109.5 . . ?
H10A C10 H10B 109.5 . . ?
Si2 C10 H10C 109.5 . . ?
H10A C10 H10C 109.5 . . ?
H10B C10 H10C 109.5 . . ?
C12 C11 C16 119.27(10) . . ?
C12 C11 C3 122.34(10) . . ?
C16 C11 C3 118.37(10) . . ?
C11 C12 C13 121.11(11) . . ?
C11 C12 H12 119.4 . . ?
C13 C12 H12 119.4 . . ?
C14 C13 C12 118.52(11) . . ?
C14 C13 C17 121.56(11) . . ?
C12 C13 C17 119.90(11) . . ?
C13 C14 C15 121.63(11) . . ?
C13 C14 H14 119.2 . . ?
C15 C14 H14 119.2 . . ?
C14 C15 C16 118.67(11) . . ?
C14 C15 C18 120.89(11) . . ?
C16 C15 C18 120.44(12) . . ?
C11 C16 C15 120.80(11) . . ?
C11 C16 H16 119.6 . . ?
C15 C16 H16 119.6 . . ?
C13 C17 H17A 109.5 . . ?
C13 C17 H17B 109.5 . . ?
H17A C17 H17B 109.5 . . ?
C13 C17 H17C 109.5 . . ?
H17A C17 H17C 109.5 . . ?
H17B C17 H17C 109.5 . . ?
C15 C18 H18A 109.5 . . ?
C15 C18 H18B 109.5 . . ?
H18A C18 H18B 109.5 . . ?
C15 C18 H18C 109.5 . . ?
H18A C18 H18C 109.5 . . ?
H18B C18 H18C 109.5 . . ?
C20 C19 C24 118.88(10) . . ?
C20 C19 C2 123.07(10) . . ?
C24 C19 C2 118.04(10) . . ?
C19 C20 C21 121.12(10) . . ?
C19 C20 H20 119.4 . . ?
C21 C20 H20 119.4 . . ?
C22 C21 C20 118.60(11) . . ?
C22 C21 C25 120.61(11) . . ?
C20 C21 C25 120.78(11) . . ?
C21 C22 C23 121.60(11) . . ?
C21 C22 H22 119.2 . . ?
C23 C22 H22 119.2 . . ?
C22 C23 C24 118.75(11) . . ?
C22 C23 C26 120.82(11) . . ?
C24 C23 C26 120.43(12) . . ?
C23 C24 C19 121.05(11) . . ?
C23 C24 H24 119.5 . . ?
C19 C24 H24 119.5 . . ?
C21 C25 H25A 109.5 . . ?
C21 C25 H25B 109.5 . . ?
H25A C25 H25B 109.5 . . ?
C21 C25 H25C 109.5 . . ?
H25A C25 H25C 109.5 . . ?
H25B C25 H25C 109.5 . . ?
C23 C26 H26A 109.5 . . ?
C23 C26 H26B 109.5 . . ?
H26A C26 H26B 109.5 . . ?
C23 C26 H26C 109.5 . . ?
H26A C26 H26C 109.5 . . ?
H26B C26 H26C 109.5 . . ?

loop_
_geom_bond_atom_site_label_1
_geom_bond_atom_site_label_2
_geom_bond_distance
_geom_bond_site_symmetry_2
_geom_bond_publ_flag
Sn1 C3 2.4039(10) . ?
Sn1 C2 2.4067(10) . ?
Sn1 C4 2.4181(11) . ?
Sn1 C1 2.4259(11) . ?
Sn1 B1 2.4866(12) . ?
C1 C2 1.4610(15) . ?
C1 B1 1.5376(16) . ?
C1 Si1 1.8755(11) . ?
Cl1 B1 1.8091(12) . ?
B1 C4 1.5406(16) . ?
Si1 C7 1.8695(14) . ?
Si1 C5 1.8701(14) . ?
Si1 C6 1.8712(14) . ?
Si2 C10 1.8701(12) . ?
Si2 C8 1.8719(13) . ?
Si2 C9 1.8742(12) . ?
Si2 C4 1.8772(11) . ?
C2 C3 1.4381(14) . ?
C2 C19 1.4881(15) . ?
C5 H5A 0.9800 . ?
C5 H5B 0.9800 . ?
C5 H5C 0.9800 . ?
C4 C3 1.4569(15) . ?
C3 C11 1.4909(15) . ?
C6 H6A 0.9800 . ?
C6 H6B 0.9800 . ?
C6 H6C 0.9800 . ?
C7 H7A 0.9800 . ?
C7 H7B 0.9800 . ?
C7 H7C 0.9800 . ?
C9 H9A 0.9800 . ?
C9 H9B 0.9800 . ?
C9 H9C 0.9800 . ?
C8 H8A 0.9800 . ?
C8 H8B 0.9800 . ?
C8 H8C 0.9800 . ?
C10 H10A 0.9800 . ?
C10 H10B 0.9800 . ?
C10 H10C 0.9800 . ?
C11 C12 1.3939(15) . ?
C11 C16 1.3955(15) . ?
C12 C13 1.3955(15) . ?
C12 H12 0.9500 . ?
C13 C14 1.3939(17) . ?
C13 C17 1.5066(18) . ?
C14 C15 1.3958(18) . ?
C14 H14 0.9500 . ?
C15 C16 1.3973(16) . ?
C15 C18 1.5045(18) . ?
C16 H16 0.9500 . ?
C17 H17A 0.9800 . ?
C17 H17B 0.9800 . ?
C17 H17C 0.9800 . ?
C18 H18A 0.9800 . ?
C18 H18B 0.9800 . ?
C18 H18C 0.9800 . ?
C19 C20 1.3974(15) . ?
C19 C24 1.3988(15) . ?
C20 C21 1.3976(15) . ?
C20 H20 0.9500 . ?
C21 C22 1.3934(17) . ?
C21 C25 1.5077(17) . ?
C22 C23 1.3944(18) . ?
C22 H22 0.9500 . ?
C23 C24 1.3949(16) . ?
C23 C26 1.5088(18) . ?
C24 H24 0.9500 . ?
C25 H25A 0.9800 . ?
C25 H25B 0.9800 . ?
C25 H25C 0.9800 . ?
C26 H26A 0.9800 . ?
C26 H26B 0.9800 . ?
C26 H26C 0.9800 . ?
